data_4506887
loop_
_publ_author_name
'Banerjee, Manish'
'Srinivasan, Nagendra Babu'
'Zhu, Huaizhi'
'Kim, Sun Ja'
'Xu, Ke'
'Winter, Manuela'
'Becker, Hans-Werner'
'Rogalla, Detlef'
'de los Arcos, Teresa'
'Bekermann, Daniela'
'Barreca, Davide'
'Fischer, Roland A.'
'Devi, Anjana'

_publ_section_title
;
 Fabrication of ZrO2and ZrN Films by Metalorganic Chemical Vapor
 Deposition Employing New Zr Precursors
;
_journal_issue 10
_journal_name_full 'Crystal Growth &amp; Design'
_journal_page_first 5079
_journal_paper_doi 10.1021/cg3010147
_journal_volume 12
_journal_year 2012
_chemical_formula_moiety 'C30 H18 Co2 N6 O18, 2(C6 H16 N)'
_chemical_formula_sum 'C42 H50 Co2 N8 O18'
_chemical_formula_weight 1072.76
_chemical_name_systematic
;
 ?
;
_space_group_IT_number 4
_symmetry_cell_setting monoclinic
_symmetry_Int_Tables_number 4
_symmetry_space_group_name_Hall 'P 2yb'
_symmetry_space_group_name_H-M 'P 1 21 1'
_atom_sites_solution_hydrogens geom
_atom_sites_solution_primary direct
_atom_sites_solution_secondary difmap
_audit_creation_method SHELXL-97
_cell_angle_alpha 90.00
_cell_angle_beta 91.745(7)
_cell_angle_gamma 90.00
_cell_formula_units_Z 2
_cell_length_a 10.3375(6)
_cell_length_b 15.2574(15)
_cell_length_c 15.0870(15)
_cell_measurement_reflns_used 168
_cell_measurement_temperature 200(2)
_cell_measurement_theta_max 20.8
_cell_measurement_theta_min 3.6
_cell_volume 2378.5(4)
_computing_cell_refinement 'Dirax/lsq (Duisenberg & Schreurs, 1989-2000)'
_computing_data_collection 'Collect (Nonius BV, 1997-2000)'
_computing_data_reduction 'EvalCCD (Duisenberg & Schreurs 1990-2000)'
_computing_molecular_graphics 'DIAMOND. Crystal Impact GbR, Bonn, Germany'
_computing_publication_material 'WinGX publication routines (Farrugia, 1999)'
_computing_structure_refinement 'SHELXL-97 (Sheldrick, 2008)'
_computing_structure_solution 'SIR-92 (Giacovazzo, 1993)'
_diffrn_ambient_temperature 200(2)
_diffrn_detector_area_resol_mean 9
_diffrn_measured_fraction_theta_full 0.980
_diffrn_measured_fraction_theta_max 0.980
_diffrn_measurement_device '95mm CCD camera on \k-goniostat'
_diffrn_measurement_device_type KappaCCD
_diffrn_measurement_method 'CCD rotation images, thick slices'
_diffrn_radiation_monochromator 'horizonally mounted graphite crystal'
_diffrn_radiation_probe x-ray
_diffrn_radiation_source 'fine-focus sealed tube'
_diffrn_radiation_type Mok\a
_diffrn_radiation_wavelength 0.71073
_diffrn_reflns_av_R_equivalents 0.0345
_diffrn_reflns_av_sigmaI/netI 0.0688
_diffrn_reflns_limit_h_max 14
_diffrn_reflns_limit_h_min -14
_diffrn_reflns_limit_k_max 21
_diffrn_reflns_limit_k_min -20
_diffrn_reflns_limit_l_max 21
_diffrn_reflns_limit_l_min -21
_diffrn_reflns_number 28005
_diffrn_reflns_theta_full 30.01
_diffrn_reflns_theta_max 30.01
_diffrn_reflns_theta_min 3.01
_exptl_absorpt_coefficient_mu 0.780
_exptl_absorpt_correction_T_max 0.890
_exptl_absorpt_correction_T_min 0.685
_exptl_absorpt_correction_type multi-scan
_exptl_absorpt_process_details
;
SADABS, Bruker AXS Inc., Madison, 
Wisconsin, USA. or Sheldrick, G. M. (1996)
;
_exptl_crystal_colour purple
_exptl_crystal_density_diffrn 1.498
_exptl_crystal_density_method 'not measured'
_exptl_crystal_description prism
_exptl_crystal_F_000 1112
_exptl_crystal_size_max 0.31
_exptl_crystal_size_mid 0.15
_exptl_crystal_size_min 0.15
_refine_diff_density_max 0.429
_refine_diff_density_min -0.319
_refine_diff_density_rms 0.069
_refine_ls_abs_structure_details 'Flack H D (1983), Acta Cryst. A39, 876-881'
_refine_ls_abs_structure_Flack 0.053(9)
_refine_ls_extinction_method none
_refine_ls_goodness_of_fit_ref 1.000
_refine_ls_hydrogen_treatment constr
_refine_ls_matrix_type full
_refine_ls_number_parameters 633
_refine_ls_number_reflns 12872
_refine_ls_number_restraints 1
_refine_ls_restrained_S_all 1.000
_refine_ls_R_factor_all 0.0711
_refine_ls_R_factor_gt 0.0422
_refine_ls_shift/su_max 0.001
_refine_ls_shift/su_mean 0.000
_refine_ls_structure_factor_coef Fsqd
_refine_ls_weighting_details 'calc w=1/[\s^2^(Fo^2^)+(0.0480P)^2^+0.0000P] where P=(Fo^2^+2Fc^2^)/3'
_refine_ls_weighting_scheme calc
_refine_ls_wR_factor_gt 0.0868
_refine_ls_wR_factor_ref 0.0955
_reflns_number_gt 9744
_reflns_number_total 12872
_reflns_threshold_expression >2\s(I)
_cod_data_source_file cg3010147_si_003.cif
_cod_data_source_block ll-st29d
_cod_original_sg_symbol_H-M 'P 21'
_cod_database_code 4506887

loop_
_symmetry_equiv_pos_as_xyz
'x, y, z'
'-x, y+1/2, -z'

loop_
_atom_site_label
_atom_site_type_symbol
_atom_site_fract_x
_atom_site_fract_y
_atom_site_fract_z
_atom_site_U_iso_or_equiv
_atom_site_adp_type
_atom_site_occupancy
_atom_site_symmetry_multiplicity
_atom_site_calc_flag
_atom_site_refinement_flags
_atom_site_disorder_assembly
_atom_site_disorder_group
Co1 Co 0.72079(3) 0.86502(2) 0.02934(2) 0.02138(9) Uani 1 1 d . . .
Co2 Co 0.71418(3) 0.92608(2) 0.46714(2) 0.02112(9) Uani 1 1 d . . .
O1 O 0.60978(18) 0.94622(13) -0.05519(12) 0.0294(5) Uani 1 1 d . . .
O2 O 0.4079(2) 0.99681(19) -0.07122(15) 0.0546(8) Uani 1 1 d . . .
O3 O 0.54706(17) 0.86918(14) 0.09674(11) 0.0259(4) Uani 1 1 d . . .
O4 O 0.53752(17) 0.91534(13) 0.39516(11) 0.0245(4) Uani 1 1 d . A .
O5 O 0.6127(2) 0.84722(14) 0.55198(12) 0.0327(5) Uani 1 1 d . . .
O6 O 0.4419(3) 0.7591(2) 0.54820(16) 0.0633(9) Uani 1 1 d . . .
O7 O 0.88846(19) 0.88062(13) -0.03595(12) 0.0286(5) Uani 1 1 d . . .
O8 O 1.0618(2) 0.96681(15) -0.04350(14) 0.0392(6) Uani 1 1 d . . .
O9 O 0.80093(19) 0.97648(13) 0.09734(13) 0.0273(5) Uani 1 1 d . . .
O10 O 0.78716(18) 1.02000(12) 0.37859(12) 0.0237(4) Uani 1 1 d . . .
O11 O 0.68595(18) 1.03935(13) 0.53758(12) 0.0236(4) Uani 1 1 d . . .
O12 O 0.78755(18) 1.16747(13) 0.55446(12) 0.0241(4) Uani 1 1 d . . .
O13 O 0.6801(2) 0.75244(14) -0.04296(12) 0.0275(4) Uani 1 1 d . . .
O14 O 0.7571(2) 0.61643(13) -0.05199(12) 0.0277(4) Uani 1 1 d . . .
O15 O 0.79190(18) 0.76815(13) 0.11786(12) 0.0236(4) Uani 1 1 d . . .
O16 O 0.77884(19) 0.80994(13) 0.40598(13) 0.0271(4) Uani 1 1 d . . .
O17 O 0.89606(18) 0.91477(14) 0.52501(12) 0.0280(4) Uani 1 1 d . . .
O18 O 1.06931(19) 0.82759(13) 0.52658(13) 0.0267(4) Uani 1 1 d . . .
N1 N 0.3478(2) 0.9293(2) 0.08530(15) 0.0369(6) Uani 1 1 d . A .
H1 H 0.2985 0.9630 0.0511 0.044 Uiso 1 1 calc R . .
N2 N 0.3582(2) 0.82945(17) 0.39500(15) 0.0320(6) Uani 1 1 d . A .
H2 H 0.3177 0.7909 0.4275 0.038 Uiso 1 1 calc R . .
N3 N 0.9735(3) 1.06846(15) 0.08533(15) 0.0296(6) Uani 1 1 d . . .
H3 H 1.0443 1.0756 0.0551 0.035 Uiso 1 1 calc R . .
N4 N 0.8525(2) 1.16272(15) 0.38259(14) 0.0214(5) Uani 1 1 d . . .
H4 H 0.8601 1.2079 0.4186 0.026 Uiso 1 1 calc R . .
N5 N 0.8044(2) 0.61938(15) 0.12487(14) 0.0251(5) Uani 1 1 d . . .
H5 H 0.8009 0.5726 0.0907 0.030 Uiso 1 1 calc R . .
N6 N 0.9442(2) 0.71281(15) 0.42059(14) 0.0231(5) Uani 1 1 d . . .
H6 H 1.0187 0.7031 0.4488 0.028 Uiso 1 1 calc R . .
N7 N 0.3694(3) 0.5788(2) 0.19219(19) 0.0463(7) Uani 1 1 d . . .
H7 H 0.3712 0.5327 0.1520 0.056 Uiso 1 1 calc R . .
N8 N 0.4439(3) 0.2049(2) 0.2941(2) 0.0476(8) Uani 1 1 d . . .
H8A H 0.4643 0.2233 0.3516 0.057 Uiso 1 1 calc R . .
C1 C 0.4943(3) 0.9573(2) -0.03163(19) 0.0323(7) Uani 1 1 d . . .
C2 C 0.4652(3) 0.91421(19) 0.05739(17) 0.0247(6) Uani 1 1 d . . .
C3 C 0.2906(3) 0.8981(2) 0.16346(19) 0.0338(7) Uani 1 1 d . . .
C4A C 0.1596(7) 0.9025(5) 0.1663(5) 0.0348(17) Uiso 0.50 1 d P A 1
H4A H 0.1121 0.9261 0.1170 0.042 Uiso 0.50 1 calc PR A 1
C6A C 0.1650(6) 0.8548(5) 0.3174(4) 0.0291(15) Uiso 0.50 1 d P A 1
H6A H 0.1232 0.8447 0.3717 0.035 Uiso 0.50 1 calc PR A 1
C5A C 0.0935(6) 0.8734(5) 0.2393(4) 0.0337(14) Uiso 0.50 1 d P A 1
H5A H 0.0022 0.8663 0.2365 0.040 Uiso 0.50 1 calc PR A 1
C4B C 0.1596(6) 0.8709(5) 0.1491(5) 0.0340(15) Uiso 0.50 1 d P A 2
H4B H 0.1171 0.8763 0.0926 0.041 Uiso 0.50 1 calc PR A 2
C5B C 0.0976(8) 0.8366(6) 0.2206(5) 0.0467(19) Uiso 0.50 1 d P A 2
H5B H 0.0092 0.8200 0.2145 0.056 Uiso 0.50 1 calc PR A 2
C6B C 0.1624(6) 0.8260(5) 0.3008(5) 0.0301(16) Uiso 0.50 1 d P A 2
H6B H 0.1181 0.8013 0.3491 0.036 Uiso 0.50 1 calc PR A 2
C7 C 0.2952(3) 0.8515(2) 0.31313(17) 0.0281(6) Uani 1 1 d . . .
C8 C 0.3610(3) 0.88174(19) 0.24086(17) 0.0251(6) Uani 1 1 d . A .
H8 H 0.4518 0.8910 0.2444 0.030 Uiso 1 1 calc R . .
C9 C 0.4684(3) 0.8587(2) 0.42902(16) 0.0246(6) Uani 1 1 d . . .
C10 C 0.5098(3) 0.8181(2) 0.51850(19) 0.0354(8) Uani 1 1 d . A .
C11 C 0.9576(3) 0.94457(18) -0.01388(17) 0.0253(6) Uani 1 1 d . . .
C12 C 0.9027(3) 0.99943(17) 0.06336(17) 0.0224(6) Uani 1 1 d . . .
C13 C 0.9511(3) 1.13215(19) 0.15063(18) 0.0262(6) Uani 1 1 d . . .
C14 C 0.9840(3) 1.2173(2) 0.1307(2) 0.0354(7) Uani 1 1 d . . .
H14 H 1.0144 1.2313 0.0736 0.042 Uiso 1 1 calc R . .
C15 C 0.9729(4) 1.2822(2) 0.1936(2) 0.0394(8) Uani 1 1 d . . .
H15 H 0.9942 1.3410 0.1795 0.047 Uiso 1 1 calc R . .
C16 C 0.9311(3) 1.2618(2) 0.2762(2) 0.0341(7) Uani 1 1 d . . .
H16 H 0.9258 1.3062 0.3201 0.041 Uiso 1 1 calc R . .
C17 C 0.8964(3) 1.17622(18) 0.29571(17) 0.0239(6) Uani 1 1 d . . .
C18 C 0.9061(3) 1.11052(18) 0.23359(18) 0.0240(6) Uani 1 1 d . . .
H18 H 0.8827 1.0519 0.2472 0.029 Uiso 1 1 calc R . .
C19 C 0.8011(2) 1.09085(18) 0.41704(17) 0.0190(5) Uani 1 1 d . . .
C20 C 0.7544(3) 1.10135(18) 0.51324(17) 0.0176(5) Uani 1 1 d . . .
C21 C 0.7359(3) 0.68529(19) -0.01324(17) 0.0217(6) Uani 1 1 d . . .
C22 C 0.7812(2) 0.69421(18) 0.08404(17) 0.0183(5) Uani 1 1 d . . .
C23 C 0.8342(3) 0.60294(18) 0.21570(17) 0.0224(6) Uani 1 1 d . . .
C24 C 0.8277(3) 0.51690(19) 0.24394(19) 0.0302(7) Uani 1 1 d . . .
H24 H 0.8050 0.4718 0.2030 0.036 Uiso 1 1 calc R . .
C25 C 0.8542(3) 0.4967(2) 0.3313(2) 0.0366(8) Uani 1 1 d . . .
H25 H 0.8452 0.4381 0.3515 0.044 Uiso 1 1 calc R . .
C26 C 0.8943(3) 0.5622(2) 0.39037(19) 0.0332(7) Uani 1 1 d . . .
H26 H 0.9181 0.5482 0.4500 0.040 Uiso 1 1 calc R . .
C27 C 0.8989(3) 0.64736(18) 0.36102(17) 0.0224(6) Uani 1 1 d . . .
C28 C 0.8674(3) 0.66939(19) 0.27441(18) 0.0248(6) Uani 1 1 d . . .
H28 H 0.8686 0.7288 0.2555 0.030 Uiso 1 1 calc R . .
C29 C 0.8844(3) 0.78784(17) 0.43782(16) 0.0201(5) Uani 1 1 d . . .
C30 C 0.9587(3) 0.84856(17) 0.50312(16) 0.0206(6) Uani 1 1 d . . .
C31 C 0.2389(4) 0.5756(4) 0.2322(3) 0.0671(13) Uani 1 1 d . . .
H31A H 0.2395 0.6127 0.2860 0.081 Uiso 1 1 calc R . .
H31B H 0.1738 0.5999 0.1894 0.081 Uiso 1 1 calc R . .
C32 C 0.2010(4) 0.4845(4) 0.2563(3) 0.0752(15) Uani 1 1 d . . .
H32A H 0.1957 0.4483 0.2027 0.113 Uiso 1 1 calc R . .
H32B H 0.1165 0.4856 0.2840 0.113 Uiso 1 1 calc R . .
H32C H 0.2659 0.4599 0.2980 0.113 Uiso 1 1 calc R . .
C33 C 0.4770(4) 0.5621(3) 0.2578(3) 0.0557(11) Uani 1 1 d . . .
H33A H 0.5552 0.5462 0.2251 0.067 Uiso 1 1 calc R . .
H33B H 0.4538 0.5109 0.2943 0.067 Uiso 1 1 calc R . .
C34 C 0.5109(4) 0.6376(4) 0.3194(3) 0.0721(14) Uani 1 1 d . . .
H34A H 0.5471 0.6859 0.2852 0.108 Uiso 1 1 calc R . .
H34B H 0.5747 0.6182 0.3645 0.108 Uiso 1 1 calc R . .
H34C H 0.4326 0.6578 0.3483 0.108 Uiso 1 1 calc R . .
C35 C 0.3912(7) 0.6607(3) 0.1392(3) 0.0874(17) Uani 1 1 d . . .
H35A H 0.3694 0.7119 0.1761 0.105 Uiso 1 1 calc R . .
H35B H 0.4844 0.6647 0.1265 0.105 Uiso 1 1 calc R . .
C36 C 0.3165(8) 0.6665(4) 0.0547(3) 0.109(2) Uani 1 1 d . . .
H36A H 0.3321 0.6141 0.0191 0.164 Uiso 1 1 calc R . .
H36B H 0.3435 0.7186 0.0221 0.164 Uiso 1 1 calc R . .
H36C H 0.2240 0.6708 0.0667 0.164 Uiso 1 1 calc R . .
C37 C 0.4604(5) 0.2839(3) 0.2353(3) 0.0659(13) Uani 1 1 d . . .
H37A H 0.4307 0.2685 0.1742 0.079 Uiso 1 1 calc R . .
H37B H 0.4041 0.3316 0.2563 0.079 Uiso 1 1 calc R . .
C38 C 0.5935(6) 0.3168(4) 0.2325(3) 0.0886(17) Uani 1 1 d . . .
H38A H 0.6272 0.3267 0.2930 0.133 Uiso 1 1 calc R . .
H38B H 0.5945 0.3720 0.1994 0.133 Uiso 1 1 calc R . .
H38C H 0.6478 0.2736 0.2031 0.133 Uiso 1 1 calc R . .
C39 C 0.5368(3) 0.1322(2) 0.2744(2) 0.0441(8) Uani 1 1 d . . .
H39A H 0.6263 0.1532 0.2863 0.053 Uiso 1 1 calc R . .
H39B H 0.5211 0.0826 0.3150 0.053 Uiso 1 1 calc R . .
C40 C 0.5252(4) 0.1004(3) 0.1811(3) 0.0686(13) Uani 1 1 d . . .
H40A H 0.4346 0.0860 0.1665 0.103 Uiso 1 1 calc R . .
H40B H 0.5787 0.0479 0.1745 0.103 Uiso 1 1 calc R . .
H40C H 0.5547 0.1462 0.1409 0.103 Uiso 1 1 calc R . .
C41 C 0.3061(4) 0.1807(4) 0.2927(4) 0.0859(17) Uani 1 1 d . . .
H41A H 0.2820 0.1539 0.2348 0.103 Uiso 1 1 calc R . .
H41B H 0.2528 0.2339 0.3000 0.103 Uiso 1 1 calc R . .
C42 C 0.2787(6) 0.1152(5) 0.3679(5) 0.120(2) Uani 1 1 d . . .
H42A H 0.2961 0.0554 0.3477 0.180 Uiso 1 1 calc R . .
H42B H 0.1879 0.1199 0.3841 0.180 Uiso 1 1 calc R . .
H42C H 0.3347 0.1286 0.4197 0.180 Uiso 1 1 calc R . .

loop_
_atom_site_aniso_label
_atom_site_aniso_U_11
_atom_site_aniso_U_22
_atom_site_aniso_U_33
_atom_site_aniso_U_23
_atom_site_aniso_U_13
_atom_site_aniso_U_12
Co1 0.02741(19) 0.01944(19) 0.01735(17) 0.00054(15) 0.00182(13) 0.00405(16)
Co2 0.02738(19) 0.01731(18) 0.01874(17) -0.00057(15) 0.00169(13) -0.00239(16)
O1 0.0324(10) 0.0349(13) 0.0213(9) 0.0110(9) 0.0077(8) 0.0093(9)
O2 0.0520(14) 0.082(2) 0.0305(12) 0.0297(13) 0.0107(11) 0.0374(14)
O3 0.0294(9) 0.0287(10) 0.0198(9) 0.0099(9) 0.0035(7) 0.0062(10)
O4 0.0285(9) 0.0243(10) 0.0207(9) 0.0072(8) 0.0019(7) -0.0039(9)
O5 0.0442(12) 0.0343(13) 0.0191(9) 0.0078(9) -0.0066(9) -0.0145(10)
O6 0.0796(18) 0.079(2) 0.0299(12) 0.0297(13) -0.0201(12) -0.0539(16)
O7 0.0378(11) 0.0255(12) 0.0231(10) -0.0084(9) 0.0109(8) -0.0025(9)
O8 0.0518(13) 0.0326(13) 0.0348(12) -0.0101(10) 0.0260(10) -0.0104(11)
O9 0.0338(11) 0.0254(11) 0.0231(10) -0.0064(9) 0.0093(8) -0.0025(9)
O10 0.0354(11) 0.0179(10) 0.0182(9) -0.0008(8) 0.0063(8) -0.0036(8)
O11 0.0303(10) 0.0198(10) 0.0213(9) -0.0003(8) 0.0079(8) -0.0037(8)
O12 0.0284(10) 0.0247(11) 0.0193(9) -0.0054(8) 0.0021(8) -0.0002(8)
O13 0.0364(11) 0.0273(12) 0.0182(10) 0.0021(8) -0.0089(8) 0.0016(9)
O14 0.0404(12) 0.0230(11) 0.0195(9) -0.0063(9) -0.0027(8) -0.0019(9)
O15 0.0325(10) 0.0187(10) 0.0194(9) -0.0036(8) -0.0059(8) 0.0024(8)
O16 0.0310(11) 0.0210(10) 0.0287(11) -0.0074(9) -0.0093(9) 0.0030(8)
O17 0.0307(10) 0.0247(11) 0.0281(10) -0.0090(9) -0.0041(8) 0.0002(9)
O18 0.0294(11) 0.0250(11) 0.0251(10) -0.0020(8) -0.0105(8) 0.0007(9)
N1 0.0307(12) 0.0586(18) 0.0218(11) 0.0176(13) 0.0047(9) 0.0229(14)
N2 0.0353(13) 0.0429(16) 0.0178(11) 0.0085(11) -0.0006(10) -0.0161(12)
N3 0.0477(15) 0.0196(12) 0.0224(12) -0.0049(10) 0.0196(11) -0.0058(11)
N4 0.0338(12) 0.0165(11) 0.0143(10) -0.0033(9) 0.0044(9) -0.0034(10)
N5 0.0437(14) 0.0173(12) 0.0138(11) -0.0048(9) -0.0061(10) 0.0006(11)
N6 0.0308(12) 0.0215(12) 0.0164(11) -0.0050(9) -0.0083(9) 0.0028(10)
N7 0.0628(19) 0.0405(17) 0.0363(16) -0.0118(14) 0.0117(14) -0.0023(15)
N8 0.0599(19) 0.0481(19) 0.0340(16) -0.0154(14) -0.0098(14) 0.0151(16)
C1 0.0474(18) 0.0330(18) 0.0171(13) 0.0081(12) 0.0086(13) 0.0147(15)
C2 0.0322(14) 0.0226(15) 0.0192(12) 0.0052(11) 0.0004(10) 0.0051(12)
C3 0.0275(14) 0.048(2) 0.0260(15) 0.0142(13) 0.0058(11) 0.0118(13)
C7 0.0297(14) 0.0352(18) 0.0194(12) 0.0084(12) 0.0024(10) -0.0005(13)
C8 0.0242(13) 0.0299(17) 0.0211(13) 0.0026(12) 0.0019(10) -0.0007(12)
C9 0.0323(14) 0.0279(15) 0.0137(11) 0.0019(12) 0.0012(10) -0.0038(13)
C10 0.0478(19) 0.0400(19) 0.0180(14) 0.0069(13) -0.0017(13) -0.0161(16)
C11 0.0408(16) 0.0204(16) 0.0151(12) 0.0004(11) 0.0061(11) 0.0061(12)
C12 0.0344(15) 0.0167(13) 0.0167(12) 0.0002(11) 0.0081(11) 0.0024(11)
C13 0.0395(16) 0.0175(14) 0.0221(14) -0.0052(11) 0.0098(12) -0.0027(12)
C14 0.058(2) 0.0247(16) 0.0242(15) 0.0020(12) 0.0186(14) -0.0051(14)
C15 0.071(2) 0.0164(15) 0.0325(17) -0.0004(13) 0.0227(16) -0.0094(15)
C16 0.058(2) 0.0184(15) 0.0266(15) -0.0043(12) 0.0146(14) -0.0039(14)
C17 0.0354(15) 0.0206(14) 0.0161(13) -0.0002(11) 0.0067(11) -0.0042(12)
C18 0.0339(15) 0.0139(13) 0.0248(14) -0.0023(11) 0.0101(11) -0.0038(11)
C19 0.0212(13) 0.0195(14) 0.0163(12) 0.0012(11) -0.0003(10) -0.0002(11)
C20 0.0183(12) 0.0194(14) 0.0150(12) 0.0004(11) 0.0008(10) 0.0044(11)
C21 0.0237(13) 0.0253(16) 0.0160(12) 0.0021(11) -0.0010(10) -0.0056(12)
C22 0.0177(12) 0.0202(15) 0.0167(13) -0.0016(11) -0.0015(10) 0.0001(11)
C23 0.0294(14) 0.0199(14) 0.0174(12) -0.0025(11) -0.0076(11) 0.0028(11)
C24 0.0470(18) 0.0190(15) 0.0242(14) -0.0048(12) -0.0059(13) 0.0035(13)
C25 0.062(2) 0.0171(15) 0.0299(16) 0.0013(13) -0.0112(15) 0.0088(14)
C26 0.057(2) 0.0240(16) 0.0180(14) -0.0006(12) -0.0124(13) 0.0085(14)
C27 0.0294(14) 0.0200(14) 0.0176(13) -0.0046(11) -0.0045(11) 0.0049(11)
C28 0.0344(15) 0.0186(14) 0.0214(14) -0.0026(11) -0.0018(11) -0.0001(12)
C29 0.0272(14) 0.0181(13) 0.0150(12) -0.0007(10) -0.0003(10) -0.0016(11)
C30 0.0292(14) 0.0186(15) 0.0138(11) 0.0006(10) -0.0016(10) -0.0051(11)
C31 0.048(2) 0.097(4) 0.056(3) -0.030(3) -0.0030(19) 0.019(2)
C32 0.067(3) 0.109(4) 0.051(3) -0.025(3) 0.022(2) -0.032(3)
C33 0.0403(19) 0.076(3) 0.051(2) -0.020(2) 0.0052(18) 0.000(2)
C34 0.064(3) 0.091(4) 0.062(3) -0.035(3) 0.019(2) -0.015(3)
C35 0.167(5) 0.037(2) 0.059(3) -0.010(2) 0.015(3) -0.007(3)
C36 0.213(7) 0.056(3) 0.057(3) 0.005(3) -0.017(4) 0.011(4)
C37 0.094(3) 0.066(3) 0.037(2) -0.004(2) -0.026(2) 0.028(3)
C38 0.096(4) 0.088(4) 0.080(4) 0.022(3) -0.021(3) -0.020(3)
C39 0.0426(19) 0.038(2) 0.051(2) -0.0028(17) -0.0087(16) 0.0083(16)
C40 0.064(3) 0.075(3) 0.066(3) -0.035(3) -0.009(2) 0.016(2)
C41 0.050(3) 0.118(5) 0.090(4) -0.027(3) 0.001(2) 0.007(3)
C42 0.089(4) 0.126(6) 0.146(6) -0.007(5) 0.041(4) -0.029(4)

loop_
_atom_type_symbol
_atom_type_description
_atom_type_scat_dispersion_real
_atom_type_scat_dispersion_imag
_atom_type_scat_source
C C 0.0033 0.0016 'International Tables Vol C Tables 4.2.6.8 and 6.1.1.4'
H H 0.0000 0.0000 'International Tables Vol C Tables 4.2.6.8 and 6.1.1.4'
Co Co 0.3494 0.9721 'International Tables Vol C Tables 4.2.6.8 and 6.1.1.4'
N N 0.0061 0.0033 'International Tables Vol C Tables 4.2.6.8 and 6.1.1.4'
O O 0.0106 0.0060 'International Tables Vol C Tables 4.2.6.8 and 6.1.1.4'
Li Li -0.0003 0.0001 'International Tables Vol C Tables 4.2.6.8 and 6.1.1.4'

loop_
_geom_angle_atom_site_label_1
_geom_angle_atom_site_label_2
_geom_angle_atom_site_label_3
_geom_angle
O7 Co1 O13 90.26(8)
O7 Co1 O3 171.54(8)
O13 Co1 O3 96.74(8)
O7 Co1 O1 95.46(8)
O13 Co1 O1 94.08(8)
O3 Co1 O1 79.37(7)
O7 Co1 O15 95.91(8)
O13 Co1 O15 79.26(8)
O3 Co1 O15 90.07(7)
O1 Co1 O15 166.83(8)
O7 Co1 O9 79.39(7)
O13 Co1 O9 168.85(8)
O3 Co1 O9 93.92(8)
O1 Co1 O9 91.08(8)
O15 Co1 O9 97.52(7)
O11 Co2 O17 89.62(8)
O11 Co2 O5 94.97(8)
O17 Co2 O5 99.39(8)
O11 Co2 O4 101.42(8)
O17 Co2 O4 168.96(8)
O5 Co2 O4 79.93(7)
O11 Co2 O10 79.38(7)
O17 Co2 O10 89.19(8)
O5 Co2 O10 169.75(8)
O4 Co2 O10 92.72(7)
O11 Co2 O16 169.11(8)
O17 Co2 O16 79.51(8)
O5 Co2 O16 87.46(8)
O4 Co2 O16 89.45(7)
O10 Co2 O16 99.70(8)
C1 O1 Co1 114.30(17)
C2 O3 Co1 111.78(16)
C9 O4 Co2 110.08(16)
C10 O5 Co2 113.57(17)
C11 O7 Co1 116.87(17)
C12 O9 Co1 110.40(17)
C19 O10 Co2 109.62(16)
C20 O11 Co2 113.33(16)
C21 O13 Co1 113.94(17)
C22 O15 Co1 110.57(16)
C29 O16 Co2 110.41(17)
C30 O17 Co2 115.49(17)
C2 N1 C3 128.2(2)
C2 N1 H1 115.9
C3 N1 H1 115.9
C9 N2 C7 129.0(2)
C9 N2 H2 115.5
C7 N2 H2 115.5
C12 N3 C13 128.6(2)
C12 N3 H3 115.7
C13 N3 H3 115.7
C19 N4 C17 128.7(2)
C19 N4 H4 115.7
C17 N4 H4 115.7
C22 N5 C23 129.6(2)
C22 N5 H5 115.2
C23 N5 H5 115.2
C29 N6 C27 125.8(2)
C29 N6 H6 117.1
C27 N6 H6 117.1
C33 N7 C31 113.0(3)
C33 N7 C35 112.0(4)
C31 N7 C35 113.2(4)
C33 N7 H7 106.0
C31 N7 H7 106.0
C35 N7 H7 106.0
C41 N8 C39 115.9(4)
C41 N8 C37 108.6(4)
C39 N8 C37 112.8(3)
C41 N8 H8A 106.3
C39 N8 H8A 106.3
C37 N8 H8A 106.3
O2 C1 O1 127.7(3)
O2 C1 C2 118.7(3)
O1 C1 C2 113.6(2)
O3 C2 N1 124.8(2)
O3 C2 C1 120.8(2)
N1 C2 C1 114.4(2)
C4A C3 C8 118.9(4)
C4A C3 N1 116.8(4)
C8 C3 N1 122.9(2)
C4A C3 C4B 22.5(4)
C8 C3 C4B 123.4(4)
N1 C3 C4B 112.9(4)
C3 C4A C5A 121.7(6)
C3 C4A H4A 119.2
C5A C4A H4A 119.2
C7 C6A C5A 118.0(5)
C7 C6A H6A 121.0
C5A C6A H6A 121.0
C4A C5A C6A 118.2(6)
C4A C5A H5A 120.9
C6A C5A H5A 120.9
C5B C4B C3 117.0(6)
C5B C4B H4B 121.5
C3 C4B H4B 121.5
C4B C5B C6B 120.6(7)
C4B C5B H5B 119.7
C6B C5B H5B 119.7
C5B C6B C7 121.5(6)
C5B C6B H6B 119.3
C7 C6B H6B 119.3
C6A C7 C8 122.7(4)
C6A C7 N2 113.5(3)
C8 C7 N2 122.8(2)
C6A C7 C6B 20.6(4)
C8 C7 C6B 118.7(4)
N2 C7 C6B 117.5(3)
C3 C8 C7 118.0(2)
C3 C8 H8 121.0
C7 C8 H8 121.0
O4 C9 N2 125.4(2)
O4 C9 C10 119.7(2)
N2 C9 C10 115.0(2)
O6 C10 O5 126.9(3)
O6 C10 C9 117.9(3)
O5 C10 C9 115.1(3)
O8 C11 O7 128.4(2)
O8 C11 C12 118.0(2)
O7 C11 C12 113.6(2)
O9 C12 N3 126.6(2)
O9 C12 C11 119.6(2)
N3 C12 C11 113.9(2)
C14 C13 C18 120.8(3)
C14 C13 N3 116.8(2)
C18 C13 N3 122.2(2)
C15 C14 C13 120.0(3)
C15 C14 H14 120.0
C13 C14 H14 120.0
C16 C15 C14 120.0(3)
C16 C15 H15 120.0
C14 C15 H15 120.0
C15 C16 C17 119.9(3)
C15 C16 H16 120.1
C17 C16 H16 120.1
C18 C17 C16 121.0(2)
C18 C17 N4 123.8(2)
C16 C17 N4 115.2(2)
C17 C18 C13 118.3(2)
C17 C18 H18 120.9
C13 C18 H18 120.9
O10 C19 N4 125.5(2)
O10 C19 C20 119.7(2)
N4 C19 C20 114.8(2)
O12 C20 O11 128.9(2)
O12 C20 C19 117.9(2)
O11 C20 C19 113.2(2)
O14 C21 O13 128.1(3)
O14 C21 C22 118.6(2)
O13 C21 C22 113.2(2)
O15 C22 N5 125.7(2)
O15 C22 C21 119.7(2)
N5 C22 C21 114.7(2)
C24 C23 C28 120.8(2)
C24 C23 N5 117.1(2)
C28 C23 N5 122.1(2)
C25 C24 C23 119.9(3)
C25 C24 H24 120.0
C23 C24 H24 120.0
C24 C25 C26 120.0(3)
C24 C25 H25 120.0
C26 C25 H25 120.0
C27 C26 C25 119.0(3)
C27 C26 H26 120.5
C25 C26 H26 120.5
C26 C27 C28 121.8(3)
C26 C27 N6 118.5(2)
C28 C27 N6 119.6(2)
C27 C28 C23 118.4(3)
C27 C28 H28 120.8
C23 C28 H28 120.8
O16 C29 N6 125.0(2)
O16 C29 C30 120.4(2)
N6 C29 C30 114.6(2)
O18 C30 O17 128.3(2)
O18 C30 C29 118.0(2)
O17 C30 C29 113.7(2)
C32 C31 N7 112.1(4)
C32 C31 H31A 109.2
N7 C31 H31A 109.2
C32 C31 H31B 109.2
N7 C31 H31B 109.2
H31A C31 H31B 107.9
C31 C32 H32A 109.5
C31 C32 H32B 109.5
H32A C32 H32B 109.5
C31 C32 H32C 109.5
H32A C32 H32C 109.5
H32B C32 H32C 109.5
N7 C33 C34 115.6(4)
N7 C33 H33A 108.4
C34 C33 H33A 108.4
N7 C33 H33B 108.4
C34 C33 H33B 108.4
H33A C33 H33B 107.4
C33 C34 H34A 109.5
C33 C34 H34B 109.5
H34A C34 H34B 109.5
C33 C34 H34C 109.5
H34A C34 H34C 109.5
H34B C34 H34C 109.5
C36 C35 N7 115.3(4)
C36 C35 H35A 108.5
N7 C35 H35A 108.5
C36 C35 H35B 108.5
N7 C35 H35B 108.5
H35A C35 H35B 107.5
C35 C36 H36A 109.5
C35 C36 H36B 109.5
H36A C36 H36B 109.5
C35 C36 H36C 109.5
H36A C36 H36C 109.5
H36B C36 H36C 109.5
C38 C37 N8 114.4(4)
C38 C37 H37A 108.7
N8 C37 H37A 108.7
C38 C37 H37B 108.7
N8 C37 H37B 108.7
H37A C37 H37B 107.6
C37 C38 H38A 109.5
C37 C38 H38B 109.5
H38A C38 H38B 109.5
C37 C38 H38C 109.5
H38A C38 H38C 109.5
H38B C38 H38C 109.5
C40 C39 N8 113.2(3)
C40 C39 H39A 108.9
N8 C39 H39A 108.9
C40 C39 H39B 108.9
N8 C39 H39B 108.9
H39A C39 H39B 107.7
C39 C40 H40A 109.5
C39 C40 H40B 109.5
H40A C40 H40B 109.5
C39 C40 H40C 109.5
H40A C40 H40C 109.5
H40B C40 H40C 109.5
N8 C41 C42 110.6(4)
N8 C41 H41A 109.5
C42 C41 H41A 109.5
N8 C41 H41B 109.5
C42 C41 H41B 109.5
H41A C41 H41B 108.1
C41 C42 H42A 109.5
C41 C42 H42B 109.5
H42A C42 H42B 109.5
C41 C42 H42C 109.5
H42A C42 H42C 109.5
H42B C42 H42C 109.5

loop_
_geom_bond_atom_site_label_1
_geom_bond_atom_site_label_2
_geom_bond_distance
Co1 O7 2.0335(18)
Co1 O13 2.071(2)
Co1 O3 2.0916(17)
Co1 O1 2.0949(19)
Co1 O15 2.1092(19)
Co1 O9 2.140(2)
Co2 O11 2.0543(19)
Co2 O17 2.0560(19)
Co2 O5 2.0660(19)
Co2 O4 2.1025(18)
Co2 O10 2.1140(18)
Co2 O16 2.1156(19)
O1 C1 1.267(4)
O2 C1 1.219(4)
O3 C2 1.229(3)
O4 C9 1.241(3)
O5 C10 1.246(4)
O6 C10 1.234(4)
O7 C11 1.249(3)
O8 C11 1.226(3)
O9 C12 1.234(3)
O10 C19 1.233(3)
O11 C20 1.244(3)
O12 C20 1.228(3)
O13 C21 1.252(3)
O14 C21 1.225(3)
O15 C22 1.242(3)
O16 C29 1.226(3)
O17 C30 1.250(3)
O18 C30 1.229(3)
N1 C2 1.317(3)
N1 C3 1.417(3)
N1 H1 0.8800
N2 C9 1.314(4)
N2 C7 1.419(3)
N2 H2 0.8800
N3 C12 1.319(4)
N3 C13 1.408(3)
N3 H3 0.8800
N4 C19 1.331(3)
N4 C17 1.415(3)
N4 H4 0.8800
N5 C22 1.316(4)
N5 C23 1.418(3)
N5 H5 0.8800
N6 C29 1.331(3)
N6 C27 1.414(3)
N6 H6 0.8800
N7 C33 1.489(5)
N7 C31 1.495(5)
N7 C35 1.504(6)
N7 H7 0.9300
N8 C41 1.471(6)
N8 C39 1.502(5)
N8 C37 1.511(6)
N8 H8A 0.9300
C1 C2 1.534(4)
C3 C4A 1.358(7)
C3 C8 1.379(4)
C3 C4B 1.427(7)
C4A C5A 1.387(9)
C4A H4A 0.9500
C6A C7 1.349(7)
C6A C5A 1.401(9)
C6A H6A 0.9500
C5A H5A 0.9500
C4B C5B 1.375(10)
C4B H4B 0.9500
C5B C6B 1.374(10)
C5B H5B 0.9500
C6B C7 1.433(8)
C6B H6B 0.9500
C7 C8 1.382(4)
C8 H8 0.9500
C9 C10 1.534(4)
C11 C12 1.556(4)
C13 C14 1.379(4)
C13 C18 1.388(4)
C14 C15 1.378(4)
C14 H14 0.9500
C15 C16 1.367(4)
C15 H15 0.9500
C16 C17 1.389(4)
C16 H16 0.9500
C17 C18 1.378(4)
C18 H18 0.9500
C19 C20 1.552(4)
C21 C22 1.533(4)
C23 C24 1.382(4)
C23 C28 1.383(4)
C24 C25 1.373(4)
C24 H24 0.9500
C25 C26 1.393(4)
C25 H25 0.9500
C26 C27 1.374(4)
C26 H26 0.9500
C27 C28 1.378(4)
C28 H28 0.9500
C29 C30 1.541(4)
C31 C32 1.491(7)
C31 H31A 0.9900
C31 H31B 0.9900
C32 H32A 0.9800
C32 H32B 0.9800
C32 H32C 0.9800
C33 C34 1.514(6)
C33 H33A 0.9900
C33 H33B 0.9900
C34 H34A 0.9800
C34 H34B 0.9800
C34 H34C 0.9800
C35 C36 1.473(7)
C35 H35A 0.9900
C35 H35B 0.9900
C36 H36A 0.9800
C36 H36B 0.9800
C36 H36C 0.9800
C37 C38 1.466(7)
C37 H37A 0.9900
C37 H37B 0.9900
C38 H38A 0.9800
C38 H38B 0.9800
C38 H38C 0.9800
C39 C40 1.491(5)
C39 H39A 0.9900
C39 H39B 0.9900
C40 H40A 0.9800
C40 H40B 0.9800
C40 H40C 0.9800
C41 C42 1.545(8)
C41 H41A 0.9900
C41 H41B 0.9900
C42 H42A 0.9800
C42 H42B 0.9800
C42 H42C 0.9800
